data_4301775
loop_
_publ_author_name
'Chengyang Yue'
'Chunfeng Yan'
'Rui Feng'
'Mingyan Wu'
'Lian Chen'
'Feilong Jiang'
'Maochun Hong'

_publ_contact_author_address
;
   State Key Laboratory of Structural Chemistry
   FuJian Institute of Research on the Structure of Matter
   Fuzhou, FuJian, 350002
   P.R.China
;
_publ_contact_author_email hmc@fjirsm.ac.cn
_publ_contact_author_fax 86-591-83714946
_publ_contact_author_name
;
Maochun Hong
;
_publ_section_title
;
A Polynuclear d10-d10 Metal Complex with Unusual Near-Infrared
Luminescence and High Thermal Stability
;
_journal_name_full 'Inorganic Chemistry'
_journal_page_first 2873
_journal_page_last 2879
_journal_paper_doi 10.1021/ic801840g
_journal_volume 48
_journal_year 2009
_chemical_formula_moiety 'C28 H16 Cu4 N4 S8'
_chemical_formula_sum 'C28 H16 Cu4 N4 S8'
_chemical_formula_weight 919.09
_chemical_name_systematic
; 
 ? 
;
_space_group_IT_number 82
_symmetry_cell_setting tetragonal
_symmetry_space_group_name_Hall 'I -4'
_symmetry_space_group_name_H-M 'I -4'
_atom_sites_solution_hydrogens geom
_atom_sites_solution_primary direct
_atom_sites_solution_secondary difmap
_audit_creation_method SHELXL-97
_cell_angle_alpha 90.00
_cell_angle_beta 90.00
_cell_angle_gamma 90.00
_cell_formula_units_Z 2
_cell_length_a 10.829(5)
_cell_length_b 10.829(5)
_cell_length_c 13.469(7)
_cell_measurement_reflns_used 2326
_cell_measurement_temperature 293(2)
_cell_measurement_theta_max 27.4835
_cell_measurement_theta_min 2.4130
_cell_volume 1579.5(13)
_computing_structure_refinement 'SHELXL-97 (Sheldrick, 1997)'
_computing_structure_solution 'SHELXS-97 (Sheldrick, 1990)'
_diffrn_ambient_temperature 293(2)
_diffrn_measured_fraction_theta_full 0.998
_diffrn_measured_fraction_theta_max 0.998
_diffrn_measurement_device_type 'Mercury CCD'
_diffrn_measurement_method CCD_Profile_fitting
_diffrn_radiation_monochromator graphite
_diffrn_radiation_source 'fine-focus sealed tube'
_diffrn_radiation_type MoK\a
_diffrn_radiation_wavelength 0.71073
_diffrn_reflns_av_R_equivalents 0.0245
_diffrn_reflns_av_sigmaI/netI 0.0253
_diffrn_reflns_limit_h_max 14
_diffrn_reflns_limit_h_min -11
_diffrn_reflns_limit_k_max 13
_diffrn_reflns_limit_k_min -14
_diffrn_reflns_limit_l_max 17
_diffrn_reflns_limit_l_min -14
_diffrn_reflns_number 6174
_diffrn_reflns_theta_full 27.46
_diffrn_reflns_theta_max 27.46
_diffrn_reflns_theta_min 2.41
_exptl_absorpt_coefficient_mu 3.215
_exptl_absorpt_correction_T_max 0.7393
_exptl_absorpt_correction_T_min 0.6990
_exptl_absorpt_correction_type multi-scan
_exptl_crystal_colour yellow
_exptl_crystal_density_diffrn 1.933
_exptl_crystal_density_method 'not measured'
_exptl_crystal_description prism
_exptl_crystal_F_000 912
_exptl_crystal_size_max 0.12
_exptl_crystal_size_mid 0.10
_exptl_crystal_size_min 0.10
_refine_diff_density_max 0.185
_refine_diff_density_min -0.162
_refine_diff_density_rms 0.043
_refine_ls_abs_structure_details 'Flack H D (1983), Acta Cryst. A39, 876-881'
_refine_ls_abs_structure_Flack 0.233(15)
_refine_ls_extinction_method none
_refine_ls_goodness_of_fit_ref 1.029
_refine_ls_hydrogen_treatment constr
_refine_ls_matrix_type full
_refine_ls_number_parameters 101
_refine_ls_number_reflns 1805
_refine_ls_number_restraints 0
_refine_ls_restrained_S_all 1.029
_refine_ls_R_factor_all 0.0242
_refine_ls_R_factor_gt 0.0226
_refine_ls_shift/su_max 0.001
_refine_ls_shift/su_mean 0.000
_refine_ls_structure_factor_coef Fsqd
_refine_ls_weighting_details 'calc w=1/[\s^2^(Fo^2^)+(0.0279P)^2^+0.0000P] where P=(Fo^2^+2Fc^2^)/3'
_refine_ls_weighting_scheme calc
_refine_ls_wR_factor_gt 0.0480
_refine_ls_wR_factor_ref 0.0489
_reflns_number_gt 1739
_reflns_number_total 1805
_reflns_threshold_expression >2sigma(I)
_cod_data_source_file ic801840g_si_001_2.cif
_cod_data_source_block 2
_cod_depositor_comments
;
The following automatic conversions were performed:
'_exptl_absorpt_correction_type' value 'Multi-scan' changed to
'multi-scan' according to
'/home/saulius/struct/CIF-dictionaries/cif_core.dic' dictionary named
'cif_core.dic' version 2.4.1 from 2010-06-29.

Automatic conversion script
Id: cif_fix_enum 1527 2010-12-29 10:47:43Z saulius 
;
_cod_database_code 4301775

loop_
_symmetry_equiv_pos_as_xyz
'x, y, z'
'y, -x, -z'
'-x, -y, z'
'-y, x, -z'
'x+1/2, y+1/2, z+1/2'
'y+1/2, -x+1/2, -z+1/2'
'-x+1/2, -y+1/2, z+1/2'
'-y+1/2, x+1/2, -z+1/2'

loop_
_atom_site_label
_atom_site_type_symbol
_atom_site_fract_x
_atom_site_fract_y
_atom_site_fract_z
_atom_site_U_iso_or_equiv
_atom_site_adp_type
_atom_site_occupancy
_atom_site_symmetry_multiplicity
_atom_site_calc_flag
_atom_site_refinement_flags
_atom_site_disorder_assembly
_atom_site_disorder_group
Cu1 Cu 0.95976(4) 0.86502(4) 0.44209(3) 0.03172(10) Uani 1 1 d . . .
S1 S 0.77823(7) 0.97128(8) 0.41702(5) 0.03216(17) Uani 1 1 d . . .
S2 S 0.75175(9) 1.06591(9) 0.20831(6) 0.0452(2) Uani 1 1 d . . .
N1 N 0.9305(2) 1.1340(2) 0.32249(19) 0.0285(5) Uani 1 1 d . . .
C1 C 0.8601(3) 1.1682(3) 0.1594(3) 0.0354(7) Uani 1 1 d . . .
C2 C 0.8645(3) 1.2260(3) 0.0677(3) 0.0428(7) Uani 1 1 d . . .
H2 H 0.8052 1.2094 0.0196 0.051 Uiso 1 1 calc R . .
C3 C 0.9587(3) 1.3087(3) 0.0495(3) 0.0422(8) Uani 1 1 d . . .
H3 H 0.9623 1.3489 -0.0115 0.051 Uiso 1 1 calc R . .
C4 C 1.0477(4) 1.3328(4) 0.1204(3) 0.0428(8) Uani 1 1 d . . .
H4 H 1.1106 1.3886 0.1061 0.051 Uiso 1 1 calc R . .
C5 C 1.0450(3) 1.2752(3) 0.2127(2) 0.0377(7) Uani 1 1 d . . .
H5 H 1.1053 1.2913 0.2601 0.045 Uiso 1 1 calc R . .
C6 C 0.9500(3) 1.1933(3) 0.2318(2) 0.0292(7) Uani 1 1 d . . .
C7 C 0.8315(3) 1.0643(3) 0.3205(2) 0.0306(7) Uani 1 1 d . . .

loop_
_atom_site_aniso_label
_atom_site_aniso_U_11
_atom_site_aniso_U_22
_atom_site_aniso_U_33
_atom_site_aniso_U_23
_atom_site_aniso_U_13
_atom_site_aniso_U_12
Cu1 0.0359(2) 0.0357(2) 0.02353(16) -0.00097(16) 0.00426(17) -0.00091(17)
S1 0.0318(4) 0.0370(4) 0.0277(4) 0.0031(3) -0.0011(3) -0.0048(3)
S2 0.0465(5) 0.0590(6) 0.0301(4) 0.0087(4) -0.0141(4) -0.0170(4)
N1 0.0300(13) 0.0316(14) 0.0239(12) 0.0013(10) -0.0047(10) -0.0020(11)
C1 0.0360(18) 0.0398(19) 0.0304(17) 0.0014(14) -0.0031(14) -0.0018(14)
C2 0.0466(19) 0.055(2) 0.0266(16) 0.0059(16) -0.0100(16) -0.0031(16)
C3 0.051(2) 0.050(2) 0.0251(16) 0.0063(15) 0.0025(16) 0.0016(15)
C4 0.043(2) 0.048(2) 0.037(2) 0.0061(15) 0.0057(15) -0.0039(16)
C5 0.0357(18) 0.044(2) 0.0331(16) 0.0034(15) -0.0045(14) -0.0027(14)
C6 0.0319(17) 0.0323(17) 0.0234(14) 0.0006(11) -0.0007(12) 0.0053(12)
C7 0.0351(18) 0.0339(17) 0.0226(14) -0.0009(13) -0.0055(12) 0.0010(12)

loop_
_atom_type_symbol
_atom_type_description
_atom_type_scat_dispersion_real
_atom_type_scat_dispersion_imag
_atom_type_scat_source
C C 0.0033 0.0016 'International Tables Vol C Tables 4.2.6.8 and 6.1.1.4'
H H 0.0000 0.0000 'International Tables Vol C Tables 4.2.6.8 and 6.1.1.4'
N N 0.0061 0.0033 'International Tables Vol C Tables 4.2.6.8 and 6.1.1.4'
O O 0.0106 0.0060 'International Tables Vol C Tables 4.2.6.8 and 6.1.1.4'
S S 0.1246 0.1234 'International Tables Vol C Tables 4.2.6.8 and 6.1.1.4'
Cu Cu 0.3201 1.2651 'International Tables Vol C Tables 4.2.6.8 and 6.1.1.4'

loop_
_geom_angle_atom_site_label_1
_geom_angle_atom_site_label_2
_geom_angle_atom_site_label_3
_geom_angle
_geom_angle_site_symmetry_1
_geom_angle_site_symmetry_3
_geom_angle_publ_flag
N1 Cu1 S1 119.00(9) 3_775 4_756 ?
N1 Cu1 S1 112.72(9) 3_775 . ?
S1 Cu1 S1 128.10(3) 4_756 . ?
N1 Cu1 Cu1 134.16(8) 3_775 2_576 ?
S1 Cu1 Cu1 86.06(5) 4_756 2_576 ?
S1 Cu1 Cu1 53.18(3) . 2_576 ?
N1 Cu1 Cu1 92.66(8) 3_775 4_756 ?
S1 Cu1 Cu1 55.18(3) 4_756 4_756 ?
S1 Cu1 Cu1 120.12(3) . 4_756 ?
Cu1 Cu1 Cu1 69.92(2) 2_576 4_756 ?
N1 Cu1 Cu1 79.95(8) 3_775 3_775 ?
S1 Cu1 Cu1 107.83(3) 4_756 3_775 ?
S1 Cu1 Cu1 76.41(3) . 3_775 ?
Cu1 Cu1 Cu1 55.041(12) 2_576 3_775 ?
Cu1 Cu1 Cu1 55.040(12) 4_756 3_775 ?
C7 S1 Cu1 107.44(12) . 2_576 ?
C7 S1 Cu1 96.63(11) . . ?
Cu1 S1 Cu1 71.63(3) 2_576 . ?
C7 S2 C1 90.01(17) . . ?
C7 N1 C6 111.7(2) . . ?
C7 N1 Cu1 120.3(2) . 3_775 ?
C6 N1 Cu1 127.7(2) . 3_775 ?
C2 C1 C6 120.5(3) . . ?
C2 C1 S2 130.3(3) . . ?
C6 C1 S2 109.1(2) . . ?
C3 C2 C1 118.5(3) . . ?
C3 C2 H2 120.7 . . ?
C1 C2 H2 120.7 . . ?
C2 C3 C4 121.0(3) . . ?
C2 C3 H3 119.5 . . ?
C4 C3 H3 119.5 . . ?
C3 C4 C5 121.2(3) . . ?
C3 C4 H4 119.4 . . ?
C5 C4 H4 119.4 . . ?
C6 C5 C4 118.0(3) . . ?
C6 C5 H5 121.0 . . ?
C4 C5 H5 121.0 . . ?
C5 C6 N1 124.8(3) . . ?
C5 C6 C1 120.7(3) . . ?
N1 C6 C1 114.4(3) . . ?
N1 C7 S2 114.7(2) . . ?
N1 C7 S1 126.0(2) . . ?
S2 C7 S1 119.3(2) . . ?

loop_
_geom_bond_atom_site_label_1
_geom_bond_atom_site_label_2
_geom_bond_distance
_geom_bond_site_symmetry_2
_geom_bond_publ_flag
Cu1 N1 2.002(3) 3_775 ?
Cu1 S1 2.2453(12) 4_756 ?
Cu1 S1 2.3027(14) . ?
Cu1 Cu1 2.6620(11) 2_576 ?
Cu1 Cu1 3.0505(16) 3_775 ?
S1 C7 1.743(3) . ?
S2 C7 1.740(3) . ?
S2 C1 1.743(4) . ?
N1 C7 1.311(4) . ?
N1 C6 1.396(4) . ?
C1 C2 1.385(5) . ?
C1 C6 1.404(5) . ?
C2 C3 1.380(5) . ?
C2 H2 0.9300 . ?
C3 C4 1.382(5) . ?
C3 H3 0.9300 . ?
C4 C5 1.391(5) . ?
C4 H4 0.9300 . ?
C5 C6 1.382(5) . ?
C5 H5 0.9300 . ?
